data_4335487
loop_
_publ_author_name
'Tiddo J. Mooibroek'
'Erica C. M. Wenker'
'Wietse Smit'
'Ilpo Mutikainen'
'Martin Lutz'
'Elisabeth Bouwman'

_publ_contact_author_address
; Bijvoet Center for Biomolecular Research
  Crystal and Structural Chemistry
  Utrecht University
  Padualaan 8
  3584 CH Utrecht
  The Netherlands
;
_publ_contact_author_email m.lutz@uu.nl
_publ_contact_author_fax '[+31] 30 2533940'
_publ_contact_author_name 'Martin Lutz'
_publ_contact_author_phone '[+31] 30 2533902'
_publ_section_title
;
 Homogeneous Hydrogenation and Isomerization of 1-Octene Catalyzed by
 Nickel(II) Complexes with Bidentate Diarylphosphane Ligands
;
_journal_name_full 'Inorganic Chemistry'
_journal_page_first 8190
_journal_page_last 8201
_journal_paper_doi 10.1021/ic400973t
_journal_volume 52
_journal_year 2013
_chemical_formula_sum 'C37 H44 Cl8 Ni O4 P2'
_chemical_formula_weight 956.97
_chemical_name_systematic
; 
 ? 
;
_space_group_IT_number 14
_symmetry_cell_setting monoclinic
_symmetry_space_group_name_Hall '-P 2yn'
_symmetry_space_group_name_H-M 'P 1 21/n 1'
_atom_sites_solution_hydrogens geom
_atom_sites_solution_primary direct
_atom_sites_solution_secondary difmap
_audit_creation_method SHELXL-97
_cell_angle_alpha 90.00
_cell_angle_beta 98.37(3)
_cell_angle_gamma 90.00
_cell_formula_units_Z 4
_cell_length_a 10.966(2)
_cell_length_b 19.026(4)
_cell_length_c 21.044(4)
_cell_measurement_reflns_used 72420
_cell_measurement_temperature 173(2)
_cell_measurement_theta_max 27.50
_cell_measurement_theta_min 2.24
_cell_volume 4343.8(15)
_computing_cell_refinement 'DirAx (Duisenberg 1992)'
_computing_data_collection 'COLLECT (Nonius, 2002)'
_computing_data_reduction 'COLLECT/EVAL (Nonius, 2002)'
_computing_molecular_graphics 'SHELXTL (Sheldrick, 1990)'
_computing_publication_material 'SHELXTL (Sheldrick, 1990)'
_computing_structure_refinement 'SHELXL97 (Sheldrick, 1997)'
_computing_structure_solution 'SHELXS97 (Sheldrick, 1990)'
_diffrn_ambient_temperature 173(2)
_diffrn_measured_fraction_theta_full 0.989
_diffrn_measured_fraction_theta_max 0.989
_diffrn_measurement_device_type kappaCCD
_diffrn_measurement_method \f-scan
_diffrn_radiation_monochromator graphite
_diffrn_radiation_source 'fine-focus sealed tube'
_diffrn_radiation_type MoK\a
_diffrn_radiation_wavelength 0.71073
_diffrn_reflns_av_R_equivalents 0.0462
_diffrn_reflns_av_sigmaI/netI 0.0300
_diffrn_reflns_limit_h_max 14
_diffrn_reflns_limit_h_min -14
_diffrn_reflns_limit_k_max 24
_diffrn_reflns_limit_k_min -24
_diffrn_reflns_limit_l_max 27
_diffrn_reflns_limit_l_min -27
_diffrn_reflns_number 72420
_diffrn_reflns_theta_full 27.62
_diffrn_reflns_theta_max 27.62
_diffrn_reflns_theta_min 2.24
_exptl_absorpt_coefficient_mu 1.049
_exptl_absorpt_correction_T_max 0.8933
_exptl_absorpt_correction_T_min 0.8336
_exptl_absorpt_correction_type multi-scan
_exptl_absorpt_process_details 'SADABS (Sheldrick, 1996)'
_exptl_crystal_colour red
_exptl_crystal_density_diffrn 1.463
_exptl_crystal_description block
_exptl_crystal_F_000 1968
_exptl_crystal_size_max 0.18
_exptl_crystal_size_mid 0.14
_exptl_crystal_size_min 0.11
_refine_diff_density_max 0.659
_refine_diff_density_min -0.774
_refine_diff_density_rms 0.092
_refine_ls_extinction_method none
_refine_ls_goodness_of_fit_ref 1.073
_refine_ls_hydrogen_treatment constr
_refine_ls_matrix_type full
_refine_ls_number_parameters 512
_refine_ls_number_reflns 10004
_refine_ls_number_restraints 57
_refine_ls_restrained_S_all 1.084
_refine_ls_R_factor_all 0.0582
_refine_ls_R_factor_gt 0.0397
_refine_ls_shift/su_max 0.001
_refine_ls_shift/su_mean 0.000
_refine_ls_structure_factor_coef Fsqd
_refine_ls_weighting_details 'calc w=1/[\s^2^(Fo^2^)+(0.0486P)^2^+4.8943P] where P=(Fo^2^+2Fc^2^)/3'
_refine_ls_weighting_scheme calc
_refine_ls_wR_factor_gt 0.0978
_refine_ls_wR_factor_ref 0.1088
_reflns_number_gt 7905
_reflns_number_total 10004
_reflns_threshold_expression >2sigma(I)
_cod_data_source_file ic400973t_si_002.cif
_cod_data_source_block ws6
_cod_database_code 4335487

loop_
_symmetry_equiv_pos_as_xyz
'x, y, z'
'-x+1/2, y+1/2, -z+1/2'
'-x, -y, -z'
'x-1/2, -y-1/2, z-1/2'

loop_
_atom_site_label
_atom_site_type_symbol
_atom_site_fract_x
_atom_site_fract_y
_atom_site_fract_z
_atom_site_U_iso_or_equiv
_atom_site_adp_type
_atom_site_occupancy
_atom_site_symmetry_multiplicity
_atom_site_calc_flag
_atom_site_refinement_flags
_atom_site_disorder_assembly
_atom_site_disorder_group
Ni1 Ni 0.48577(3) 0.705073(15) 0.051274(13) 0.01647(8) Uani 1 1 d . . .
P1 P 0.30523(5) 0.67597(3) 0.07368(3) 0.01710(12) Uani 1 1 d . . .
Cl31 Cl 0.41774(5) 0.69237(3) -0.05218(3) 0.02524(13) Uani 1 1 d . . .
P2 P 0.53885(5) 0.74694(3) 0.14755(3) 0.01783(12) Uani 1 1 d . . .
Cl41 Cl 0.68053(5) 0.70865(3) 0.03530(3) 0.02276(12) Uani 1 1 d . . .
C1 C 0.3119(2) 0.65790(13) 0.15988(11) 0.0224(5) Uani 1 1 d . . .
H1A H 0.2370 0.6317 0.1669 0.027 Uiso 1 1 calc R . .
H1B H 0.3841 0.6277 0.1743 0.027 Uiso 1 1 calc R . .
C2 C 0.3215(2) 0.72528(14) 0.20061(12) 0.0255(5) Uani 1 1 d . . .
H2A H 0.3531 0.7126 0.2456 0.031 Uiso 1 1 calc R . .
H2B H 0.2376 0.7448 0.1999 0.031 Uiso 1 1 calc R . .
C3 C 0.4048(2) 0.78310(13) 0.17888(11) 0.0227(5) Uani 1 1 d . . .
H3A H 0.4334 0.8142 0.2158 0.027 Uiso 1 1 calc R . .
H3B H 0.3561 0.8120 0.1451 0.027 Uiso 1 1 calc R . .
C101 C 0.1844(2) 0.74153(12) 0.05501(11) 0.0198(5) Uani 1 1 d . . .
C102 C 0.2077(2) 0.80142(12) 0.01991(11) 0.0218(5) Uani 1 1 d . . .
H10A H 0.2837 0.8049 0.0035 0.026 Uiso 1 1 calc R . .
C103 C 0.1227(2) 0.85609(13) 0.00843(12) 0.0258(5) Uani 1 1 d . . .
C104 C 0.0121(2) 0.84932(14) 0.03284(13) 0.0287(5) Uani 1 1 d . . .
H10B H -0.0471 0.8860 0.0255 0.034 Uiso 1 1 calc R . .
C105 C -0.0145(2) 0.79096(14) 0.06742(13) 0.0271(5) Uani 1 1 d . . .
H10C H -0.0908 0.7879 0.0836 0.033 Uiso 1 1 calc R . .
C106 C 0.0712(2) 0.73649(13) 0.07843(12) 0.0224(5) Uani 1 1 d . . .
O106 O 0.05210(16) 0.67648(10) 0.11141(9) 0.0282(4) Uani 1 1 d . . .
C107 C -0.0427(2) 0.67796(16) 0.15137(13) 0.0301(6) Uani 1 1 d . . .
H10D H -0.0471 0.6321 0.1722 0.045 Uiso 1 1 calc R . .
H10E H -0.1220 0.6883 0.1251 0.045 Uiso 1 1 calc R . .
H10F H -0.0240 0.7144 0.1842 0.045 Uiso 1 1 calc R . .
C108 C 0.1495(3) 0.92040(15) -0.02924(15) 0.0406(7) Uani 1 1 d . . .
H10G H 0.1261 0.9627 -0.0073 0.061 Uiso 1 1 calc R . .
H10H H 0.1022 0.9181 -0.0724 0.061 Uiso 1 1 calc R . .
H10I H 0.2378 0.9222 -0.0324 0.061 Uiso 1 1 calc R . .
C501 C 0.2492(2) 0.59596(12) 0.03216(11) 0.0201(5) Uani 1 1 d . . .
C502 C 0.1417(2) 0.59448(13) -0.01173(11) 0.0221(5) Uani 1 1 d . . .
H50A H 0.0932 0.6359 -0.0188 0.026 Uiso 1 1 calc R . .
C503 C 0.1033(2) 0.53340(14) -0.04568(12) 0.0258(5) Uani 1 1 d . . .
C504 C 0.1750(3) 0.47321(14) -0.03387(13) 0.0302(6) Uani 1 1 d . . .
H50B H 0.1491 0.4311 -0.0560 0.036 Uiso 1 1 calc R . .
C505 C 0.2833(3) 0.47292(14) 0.00926(13) 0.0289(5) Uani 1 1 d . . .
H50C H 0.3313 0.4313 0.0163 0.035 Uiso 1 1 calc R . .
C506 C 0.3208(2) 0.53470(13) 0.04216(12) 0.0238(5) Uani 1 1 d . . .
O506 O 0.42658(16) 0.54099(10) 0.08471(9) 0.0302(4) Uani 1 1 d . . .
C507 C 0.4970(3) 0.47792(15) 0.09979(17) 0.0413(7) Uani 1 1 d . . .
H50D H 0.5684 0.4884 0.1321 0.062 Uiso 1 1 calc R . .
H50E H 0.5254 0.4599 0.0608 0.062 Uiso 1 1 calc R . .
H50F H 0.4453 0.4425 0.1167 0.062 Uiso 1 1 calc R . .
C508 C -0.0126(3) 0.53272(16) -0.09382(13) 0.0329(6) Uani 1 1 d . . .
H50G H -0.0543 0.4874 -0.0919 0.049 Uiso 1 1 calc R . .
H50H H 0.0085 0.5398 -0.1370 0.049 Uiso 1 1 calc R . .
H50I H -0.0675 0.5705 -0.0838 0.049 Uiso 1 1 calc R . .
C201 C 0.6417(2) 0.82197(12) 0.14476(11) 0.0213(5) Uani 1 1 d . . .
C202 C 0.7477(2) 0.83090(13) 0.18905(12) 0.0249(5) Uani 1 1 d . . .
H20A H 0.7645 0.7987 0.2237 0.030 Uiso 1 1 calc R . .
C203 C 0.8301(2) 0.88594(14) 0.18406(13) 0.0289(5) Uani 1 1 d . . .
C204 C 0.8034(2) 0.93266(14) 0.13345(14) 0.0317(6) Uani 1 1 d . . .
H20B H 0.8580 0.9707 0.1296 0.038 Uiso 1 1 calc R . .
C205 C 0.6990(2) 0.92526(14) 0.08845(14) 0.0307(6) Uani 1 1 d . . .
H20C H 0.6825 0.9579 0.0541 0.037 Uiso 1 1 calc R . .
C206 C 0.6181(2) 0.86965(13) 0.09376(12) 0.0240(5) Uani 1 1 d . . .
O206 O 0.51384(16) 0.85819(10) 0.05075(9) 0.0291(4) Uani 1 1 d . . .
C207 C 0.5159(3) 0.88168(17) -0.01346(13) 0.0370(7) Uani 1 1 d . . .
H20D H 0.4509 0.8577 -0.0424 0.056 Uiso 1 1 calc R . .
H20E H 0.5962 0.8709 -0.0263 0.056 Uiso 1 1 calc R . .
H20F H 0.5019 0.9325 -0.0158 0.056 Uiso 1 1 calc R . .
C208 C 0.9459(3) 0.89198(19) 0.23188(16) 0.0443(8) Uani 1 1 d . . .
H20G H 0.9629 0.9416 0.2420 0.066 Uiso 1 1 calc R . .
H20H H 1.0152 0.8716 0.2136 0.066 Uiso 1 1 calc R . .
H20I H 0.9352 0.8666 0.2712 0.066 Uiso 1 1 calc R . .
C601 C 0.6201(2) 0.68893(13) 0.20870(11) 0.0211(5) Uani 1 1 d . . .
C602 C 0.6708(2) 0.62623(13) 0.18933(12) 0.0222(5) Uani 1 1 d . . .
H60A H 0.6558 0.6133 0.1453 0.027 Uiso 1 1 calc R . .
C603 C 0.7428(2) 0.58214(14) 0.23285(12) 0.0270(5) Uani 1 1 d . . .
C604 C 0.7622(3) 0.60306(16) 0.29673(13) 0.0337(6) Uani 1 1 d . . .
H60B H 0.8114 0.5742 0.3272 0.040 Uiso 1 1 calc R . .
C605 C 0.7129(3) 0.66416(16) 0.31768(12) 0.0332(6) Uani 1 1 d . . .
H60C H 0.7287 0.6769 0.3618 0.040 Uiso 1 1 calc R . .
C606 C 0.6398(2) 0.70712(14) 0.27397(12) 0.0255(5) Uani 1 1 d . . .
O606 O 0.58820(18) 0.76834(11) 0.29041(8) 0.0324(4) Uani 1 1 d . . .
C607 C 0.6068(4) 0.7895(2) 0.35638(15) 0.0527(9) Uani 1 1 d . . .
H60D H 0.5605 0.8328 0.3612 0.079 Uiso 1 1 calc R . .
H60E H 0.6948 0.7980 0.3704 0.079 Uiso 1 1 calc R . .
H60F H 0.5780 0.7523 0.3827 0.079 Uiso 1 1 calc R . .
C608 C 0.8003(3) 0.51582(15) 0.21153(14) 0.0351(6) Uani 1 1 d . . .
H60G H 0.8883 0.5151 0.2287 0.053 Uiso 1 1 calc R . .
H60H H 0.7902 0.5144 0.1645 0.053 Uiso 1 1 calc R . .
H60I H 0.7598 0.4749 0.2275 0.053 Uiso 1 1 calc R . .
C71 C 0.1768(3) 0.75371(18) 0.37532(14) 0.0386(7) Uani 1 1 d . . .
H71A H 0.1385 0.7686 0.4135 0.046 Uiso 1 1 calc R . .
Cl71 Cl 0.06665(9) 0.70720(5) 0.32233(4) 0.0532(2) Uani 1 1 d . . .
Cl72 Cl 0.30244(9) 0.69886(6) 0.40138(5) 0.0601(2) Uani 1 1 d . . .
Cl73 Cl 0.22504(9) 0.82943(5) 0.33739(5) 0.0540(2) Uani 1 1 d . . .
C81 C 0.2903(4) 1.0236(3) 0.1735(2) 0.0535(12) Uani 0.75 1 d PDU A 1
H81A H 0.3040 1.0755 0.1718 0.064 Uiso 0.75 1 calc PR A 1
Cl81 Cl 0.3080(4) 1.00074(19) 0.25432(14) 0.0873(11) Uani 0.75 1 d PDU A 1
Cl82 Cl 0.4022(2) 0.98479(10) 0.13542(11) 0.1037(7) Uani 0.75 1 d PDU A 1
Cl83 Cl 0.1417(2) 1.00829(18) 0.13490(11) 0.1224(9) Uani 0.75 1 d PDU A 1
C91 C 0.2262(10) 1.0356(6) 0.1878(5) 0.069(5) Uani 0.25 1 d PDU B 2
H91A H 0.2836 1.0730 0.1767 0.082 Uiso 0.25 1 calc PR B 2
Cl91 Cl 0.2856(14) 0.9853(6) 0.2560(6) 0.098(4) Uani 0.25 1 d PDU B 2
Cl92 Cl 0.0768(4) 1.0665(2) 0.1948(2) 0.0716(12) Uani 0.25 1 d PDU B 2
Cl93 Cl 0.2004(7) 0.9668(4) 0.1302(3) 0.111(2) Uani 0.25 1 d PDU B 2

loop_
_atom_site_aniso_label
_atom_site_aniso_U_11
_atom_site_aniso_U_22
_atom_site_aniso_U_33
_atom_site_aniso_U_23
_atom_site_aniso_U_13
_atom_site_aniso_U_12
Ni1 0.01422(14) 0.01955(15) 0.01570(14) -0.00048(11) 0.00232(10) -0.00078(11)
P1 0.0150(3) 0.0177(3) 0.0187(3) 0.0006(2) 0.0028(2) -0.0006(2)
Cl31 0.0224(3) 0.0353(3) 0.0176(3) -0.0019(2) 0.0015(2) -0.0024(2)
P2 0.0171(3) 0.0193(3) 0.0169(3) -0.0007(2) 0.0017(2) -0.0011(2)
Cl41 0.0158(3) 0.0304(3) 0.0225(3) -0.0007(2) 0.0042(2) -0.0005(2)
C1 0.0212(11) 0.0264(12) 0.0197(11) 0.0032(9) 0.0039(9) -0.0015(9)
C2 0.0224(12) 0.0351(14) 0.0200(11) -0.0021(10) 0.0057(9) -0.0017(10)
C3 0.0206(11) 0.0262(13) 0.0212(11) -0.0027(9) 0.0025(9) 0.0002(9)
C101 0.0173(11) 0.0208(12) 0.0211(11) -0.0010(9) 0.0015(9) 0.0013(9)
C102 0.0212(11) 0.0216(12) 0.0229(12) 0.0014(9) 0.0036(9) 0.0003(9)
C103 0.0282(13) 0.0221(12) 0.0267(12) 0.0002(9) 0.0029(10) 0.0025(10)
C104 0.0245(12) 0.0258(13) 0.0346(14) -0.0013(10) -0.0003(10) 0.0077(10)
C105 0.0191(12) 0.0309(14) 0.0321(13) -0.0030(10) 0.0059(10) 0.0026(10)
C106 0.0182(11) 0.0240(12) 0.0252(12) -0.0018(9) 0.0033(9) -0.0029(9)
O106 0.0204(9) 0.0275(9) 0.0390(10) 0.0059(8) 0.0122(8) -0.0006(7)
C107 0.0223(12) 0.0417(15) 0.0276(13) 0.0040(11) 0.0072(10) -0.0026(11)
C108 0.0496(18) 0.0287(15) 0.0459(17) 0.0146(12) 0.0156(14) 0.0108(13)
C501 0.0202(11) 0.0197(11) 0.0211(11) -0.0002(9) 0.0052(9) -0.0035(9)
C502 0.0213(12) 0.0248(12) 0.0205(11) 0.0021(9) 0.0043(9) -0.0026(9)
C503 0.0280(13) 0.0302(13) 0.0192(11) -0.0011(9) 0.0032(10) -0.0088(10)
C504 0.0402(15) 0.0241(13) 0.0267(13) -0.0059(10) 0.0065(11) -0.0073(11)
C505 0.0343(14) 0.0198(12) 0.0333(14) -0.0024(10) 0.0076(11) 0.0005(10)
C506 0.0234(12) 0.0223(12) 0.0260(12) 0.0006(9) 0.0044(9) 0.0002(9)
O506 0.0228(9) 0.0235(9) 0.0417(11) -0.0014(8) -0.0036(8) 0.0041(7)
C507 0.0327(15) 0.0273(15) 0.061(2) 0.0092(13) -0.0028(14) 0.0067(12)
C508 0.0342(15) 0.0387(15) 0.0244(13) -0.0011(11) -0.0005(11) -0.0114(12)
C201 0.0222(12) 0.0185(11) 0.0238(12) -0.0037(9) 0.0049(9) -0.0015(9)
C202 0.0228(12) 0.0273(13) 0.0242(12) -0.0041(10) 0.0024(9) -0.0022(10)
C203 0.0219(12) 0.0307(14) 0.0338(14) -0.0070(11) 0.0028(10) -0.0044(10)
C204 0.0283(13) 0.0240(13) 0.0434(16) -0.0041(11) 0.0073(11) -0.0095(10)
C205 0.0302(14) 0.0248(13) 0.0371(15) 0.0051(11) 0.0047(11) -0.0012(10)
C206 0.0227(12) 0.0201(12) 0.0288(13) -0.0017(9) 0.0026(10) 0.0001(9)
O206 0.0260(9) 0.0308(10) 0.0287(9) 0.0088(7) -0.0017(7) -0.0040(7)
C207 0.0391(16) 0.0415(17) 0.0293(14) 0.0118(12) 0.0010(12) -0.0045(13)
C208 0.0316(15) 0.0515(19) 0.0460(18) -0.0046(14) -0.0065(13) -0.0158(14)
C601 0.0169(11) 0.0263(12) 0.0194(11) 0.0035(9) 0.0005(9) -0.0017(9)
C602 0.0192(11) 0.0262(12) 0.0217(11) 0.0027(9) 0.0041(9) -0.0010(9)
C603 0.0222(12) 0.0288(13) 0.0307(13) 0.0097(10) 0.0057(10) 0.0010(10)
C604 0.0317(14) 0.0401(16) 0.0281(13) 0.0123(11) 0.0000(11) 0.0035(12)
C605 0.0358(15) 0.0442(17) 0.0187(12) 0.0038(11) 0.0009(11) 0.0013(12)
C606 0.0230(12) 0.0308(13) 0.0221(12) -0.0003(10) 0.0017(9) -0.0026(10)
O606 0.0355(10) 0.0402(11) 0.0199(9) -0.0082(8) -0.0019(7) 0.0063(8)
C607 0.058(2) 0.068(2) 0.0277(15) -0.0207(15) -0.0093(14) 0.0181(18)
C608 0.0343(15) 0.0338(15) 0.0383(16) 0.0079(12) 0.0091(12) 0.0096(12)
C71 0.0342(15) 0.0536(19) 0.0264(14) -0.0075(12) -0.0008(11) 0.0077(13)
Cl71 0.0529(5) 0.0616(5) 0.0415(4) -0.0105(4) -0.0048(4) -0.0052(4)
Cl72 0.0485(5) 0.0755(7) 0.0537(5) 0.0027(4) -0.0014(4) 0.0216(4)
Cl73 0.0542(5) 0.0509(5) 0.0574(5) -0.0061(4) 0.0099(4) -0.0005(4)
C81 0.044(3) 0.052(3) 0.062(3) -0.001(2) -0.003(2) -0.005(2)
Cl81 0.115(2) 0.094(2) 0.0476(12) -0.0146(12) -0.0062(11) 0.0268(19)
Cl82 0.1294(16) 0.0870(12) 0.1107(14) 0.0263(10) 0.0709(13) 0.0364(11)
Cl83 0.0711(12) 0.187(3) 0.0987(15) 0.0255(16) -0.0229(11) -0.0500(15)
C91 0.069(8) 0.070(8) 0.066(8) 0.002(7) 0.006(7) -0.003(7)
Cl91 0.119(6) 0.082(5) 0.081(5) 0.042(4) -0.023(4) -0.023(4)
Cl92 0.073(3) 0.064(2) 0.071(3) 0.004(2) -0.011(2) -0.020(2)
Cl93 0.128(5) 0.118(4) 0.071(3) -0.047(3) -0.033(3) 0.053(4)

loop_
_atom_type_symbol
_atom_type_description
_atom_type_scat_dispersion_real
_atom_type_scat_dispersion_imag
_atom_type_scat_source
C C 0.0033 0.0016 'International Tables Vol C Tables 4.2.6.8 and 6.1.1.4'
H H 0.0000 0.0000 'International Tables Vol C Tables 4.2.6.8 and 6.1.1.4'
O O 0.0106 0.0060 'International Tables Vol C Tables 4.2.6.8 and 6.1.1.4'
P P 0.1023 0.0942 'International Tables Vol C Tables 4.2.6.8 and 6.1.1.4'
Cl Cl 0.1484 0.1585 'International Tables Vol C Tables 4.2.6.8 and 6.1.1.4'
Ni Ni 0.3393 1.1124 'International Tables Vol C Tables 4.2.6.8 and 6.1.1.4'

loop_
_geom_angle_atom_site_label_1
_geom_angle_atom_site_label_2
_geom_angle_atom_site_label_3
_geom_angle
P1 Ni1 P2 91.15(3)
P1 Ni1 Cl31 89.90(3)
P2 Ni1 Cl31 164.51(3)
P1 Ni1 Cl41 166.36(3)
P2 Ni1 Cl41 89.82(4)
Cl31 Ni1 Cl41 92.79(4)
C501 P1 C101 106.60(11)
C501 P1 C1 106.27(11)
C101 P1 C1 105.33(11)
C501 P1 Ni1 111.36(8)
C101 P1 Ni1 115.87(8)
C1 P1 Ni1 110.81(8)
C201 P2 C601 104.77(11)
C201 P2 C3 104.49(11)
C601 P2 C3 107.97(11)
C201 P2 Ni1 109.82(8)
C601 P2 Ni1 118.15(8)
C3 P2 Ni1 110.66(8)
C2 C1 P1 112.59(17)
C2 C1 H1A 109.1
P1 C1 H1A 109.1
C2 C1 H1B 109.1
P1 C1 H1B 109.1
H1A C1 H1B 107.8
C1 C2 C3 115.2(2)
C1 C2 H2A 108.5
C3 C2 H2A 108.5
C1 C2 H2B 108.5
C3 C2 H2B 108.5
H2A C2 H2B 107.5
C2 C3 P2 112.35(17)
C2 C3 H3A 109.1
P2 C3 H3A 109.1
C2 C3 H3B 109.1
P2 C3 H3B 109.1
H3A C3 H3B 107.9
C102 C101 C106 118.6(2)
C102 C101 P1 119.19(18)
C106 C101 P1 122.03(18)
C103 C102 C101 122.0(2)
C103 C102 H10A 119.0
C101 C102 H10A 119.0
C104 C103 C102 117.7(2)
C104 C103 C108 121.1(2)
C102 C103 C108 121.3(2)
C105 C104 C103 122.1(2)
C105 C104 H10B 118.9
C103 C104 H10B 118.9
C104 C105 C106 119.7(2)
C104 C105 H10C 120.2
C106 C105 H10C 120.2
O106 C106 C105 123.7(2)
O106 C106 C101 116.4(2)
C105 C106 C101 120.0(2)
C106 O106 C107 117.4(2)
O106 C107 H10D 109.5
O106 C107 H10E 109.5
H10D C107 H10E 109.5
O106 C107 H10F 109.5
H10D C107 H10F 109.5
H10E C107 H10F 109.5
C103 C108 H10G 109.5
C103 C108 H10H 109.5
H10G C108 H10H 109.5
C103 C108 H10I 109.5
H10G C108 H10I 109.5
H10H C108 H10I 109.5
C502 C501 C506 119.0(2)
C502 C501 P1 122.14(18)
C506 C501 P1 118.75(18)
C501 C502 C503 121.4(2)
C501 C502 H50A 119.3
C503 C502 H50A 119.3
C504 C503 C502 118.2(2)
C504 C503 C508 120.9(2)
C502 C503 C508 120.9(2)
C505 C504 C503 121.9(2)
C505 C504 H50B 119.0
C503 C504 H50B 119.0
C504 C505 C506 118.9(2)
C504 C505 H50C 120.5
C506 C505 H50C 120.5
O506 C506 C505 124.1(2)
O506 C506 C501 115.4(2)
C505 C506 C501 120.5(2)
C506 O506 C507 116.7(2)
O506 C507 H50D 109.5
O506 C507 H50E 109.5
H50D C507 H50E 109.5
O506 C507 H50F 109.5
H50D C507 H50F 109.5
H50E C507 H50F 109.5
C503 C508 H50G 109.5
C503 C508 H50H 109.5
H50G C508 H50H 109.5
C503 C508 H50I 109.5
H50G C508 H50I 109.5
H50H C508 H50I 109.5
C202 C201 C206 118.6(2)
C202 C201 P2 122.28(19)
C206 C201 P2 119.00(18)
C201 C202 C203 121.9(2)
C201 C202 H20A 119.1
C203 C202 H20A 119.1
C204 C203 C202 118.1(2)
C204 C203 C208 121.9(3)
C202 C203 C208 119.9(3)
C205 C204 C203 121.5(2)
C205 C204 H20B 119.2
C203 C204 H20B 119.2
C204 C205 C206 119.7(2)
C204 C205 H20C 120.2
C206 C205 H20C 120.2
O206 C206 C205 123.2(2)
O206 C206 C201 116.6(2)
C205 C206 C201 120.2(2)
C206 O206 C207 116.7(2)
O206 C207 H20D 109.5
O206 C207 H20E 109.5
H20D C207 H20E 109.5
O206 C207 H20F 109.5
H20D C207 H20F 109.5
H20E C207 H20F 109.5
C203 C208 H20G 109.5
C203 C208 H20H 109.5
H20G C208 H20H 109.5
C203 C208 H20I 109.5
H20G C208 H20I 109.5
H20H C208 H20I 109.5
C602 C601 C606 118.9(2)
C602 C601 P2 118.89(18)
C606 C601 P2 122.06(19)
C603 C602 C601 122.0(2)
C603 C602 H60A 119.0
C601 C602 H60A 119.0
C604 C603 C602 117.0(2)
C604 C603 C608 121.1(2)
C602 C603 C608 121.9(2)
C605 C604 C603 122.6(2)
C605 C604 H60B 118.7
C603 C604 H60B 118.7
C604 C605 C606 119.8(2)
C604 C605 H60C 120.1
C606 C605 H60C 120.1
O606 C606 C605 123.7(2)
O606 C606 C601 116.7(2)
C605 C606 C601 119.6(2)
C606 O606 C607 118.8(2)
O606 C607 H60D 109.5
O606 C607 H60E 109.5
H60D C607 H60E 109.5
O606 C607 H60F 109.5
H60D C607 H60F 109.5
H60E C607 H60F 109.5
C603 C608 H60G 109.5
C603 C608 H60H 109.5
H60G C608 H60H 109.5
C603 C608 H60I 109.5
H60G C608 H60I 109.5
H60H C608 H60I 109.5
Cl72 C71 Cl71 109.58(18)
Cl72 C71 Cl73 110.75(17)
Cl71 C71 Cl73 110.32(16)
Cl72 C71 H71A 108.7
Cl71 C71 H71A 108.7
Cl73 C71 H71A 108.7
Cl82 C81 Cl83 113.2(3)
Cl82 C81 Cl81 111.2(3)
Cl83 C81 Cl81 112.3(3)
Cl82 C81 H81A 106.6
Cl83 C81 H81A 106.6
Cl81 C81 H81A 106.6
Cl92 C91 Cl91 110.5(9)
Cl92 C91 Cl93 104.1(6)
Cl91 C91 Cl93 99.1(7)
Cl92 C91 H91A 114.0
Cl91 C91 H91A 114.0
Cl93 C91 H91A 114.0

loop_
_geom_bond_atom_site_label_1
_geom_bond_atom_site_label_2
_geom_bond_distance
Ni1 P1 2.1725(7)
Ni1 P2 2.1760(8)
Ni1 Cl31 2.2095(8)
Ni1 Cl41 2.2109(7)
P1 C501 1.817(2)
P1 C101 1.821(2)
P1 C1 1.837(2)
P2 C201 1.826(2)
P2 C601 1.826(2)
P2 C3 1.831(2)
C1 C2 1.537(3)
C1 H1A 0.9900
C1 H1B 0.9900
C2 C3 1.541(3)
C2 H2A 0.9900
C2 H2B 0.9900
C3 H3A 0.9900
C3 H3B 0.9900
C101 C102 1.402(3)
C101 C106 1.403(3)
C102 C103 1.394(3)
C102 H10A 0.9500
C103 C104 1.390(4)
C103 C108 1.510(4)
C104 C105 1.382(4)
C104 H10B 0.9500
C105 C106 1.396(3)
C105 H10C 0.9500
C106 O106 1.368(3)
O106 C107 1.429(3)
C107 H10D 0.9800
C107 H10E 0.9800
C107 H10F 0.9800
C108 H10G 0.9800
C108 H10H 0.9800
C108 H10I 0.9800
C501 C502 1.388(3)
C501 C506 1.404(3)
C502 C503 1.397(3)
C502 H50A 0.9500
C503 C504 1.391(4)
C503 C508 1.506(4)
C504 C505 1.386(4)
C504 H50B 0.9500
C505 C506 1.395(4)
C505 H50C 0.9500
C506 O506 1.364(3)
O506 C507 1.437(3)
C507 H50D 0.9800
C507 H50E 0.9800
C507 H50F 0.9800
C508 H50G 0.9800
C508 H50H 0.9800
C508 H50I 0.9800
C201 C202 1.390(3)
C201 C206 1.400(3)
C202 C203 1.397(4)
C202 H20A 0.9500
C203 C204 1.385(4)
C203 C208 1.506(4)
C204 C205 1.382(4)
C204 H20B 0.9500
C205 C206 1.396(4)
C205 H20C 0.9500
C206 O206 1.368(3)
O206 C207 1.426(3)
C207 H20D 0.9800
C207 H20E 0.9800
C207 H20F 0.9800
C208 H20G 0.9800
C208 H20H 0.9800
C208 H20I 0.9800
C601 C602 1.402(3)
C601 C606 1.402(3)
C602 C603 1.398(3)
C602 H60A 0.9500
C603 C604 1.388(4)
C603 C608 1.508(4)
C604 C605 1.381(4)
C604 H60B 0.9500
C605 C606 1.394(4)
C605 H60C 0.9500
C606 O606 1.361(3)
O606 C607 1.431(3)
C607 H60D 0.9800
C607 H60E 0.9800
C607 H60F 0.9800
C608 H60G 0.9800
C608 H60H 0.9800
C608 H60I 0.9800
C71 Cl72 1.751(3)
C71 Cl71 1.759(3)
C71 Cl73 1.765(4)
C71 H71A 1.0000
C81 Cl82 1.726(5)
C81 Cl83 1.736(5)
C81 Cl81 1.739(5)
C81 H81A 1.0000
C91 Cl92 1.767(9)
C91 Cl91 1.768(9)
C91 Cl93 1.780(9)
C91 H91A 1.0000
